data_7712016
loop_
_publ_author_name
'Izod, Keith'
'Madlool, Atheer M.'
'Craig, Alex'
'Waddell, Paul G.'

_publ_section_title
;
 Phosphido-borane-supported stannates.
;
_journal_issue 4
_journal_name_full 'Dalton transactions (Cambridge, England : 2003)'
_journal_page_first 947
_journal_page_last 954
_journal_paper_doi 10.1039/d2dt03587a
_journal_volume 52
_journal_year 2023
_chemical_formula_moiety 'C30 H75 B3 Li O3 P3 Sn'
_chemical_formula_sum 'C30 H75 B3 Li O3 P3 Sn'
_chemical_formula_weight 734.87
_space_group_crystal_system monoclinic
_space_group_IT_number 14
_space_group_name_Hall '-P 2yn'
_space_group_name_H-M_alt 'P 1 21/n 1'
_atom_sites_solution_hydrogens mixed
_atom_sites_solution_primary direct
_audit_creation_date 2015-06-15
_audit_creation_method
;
Olex2 1.2
(compiled 2015.01.26 svn.r3151 for OlexSys, GUI svn.r4998)
;
_audit_update_record
;
2022-11-04 deposited with the CCDC.	2022-12-21 downloaded from the CCDC.
;
_cell_angle_alpha 90
_cell_angle_beta 109.9907(8)
_cell_angle_gamma 90
_cell_formula_units_Z 4
_cell_length_a 12.40488(9)
_cell_length_b 20.31668(13)
_cell_length_c 17.70719(13)
_cell_measurement_reflns_used 15356
_cell_measurement_temperature 150.0(2)
_cell_measurement_theta_max 66.7710
_cell_measurement_theta_min 3.4100
_cell_volume 4193.79(6)
_computing_cell_refinement
;
CrysAlisPro, Agilent Technologies,
Version 1.171.36.32 (release 02-08-2013 CrysAlis171 .NET)
(compiled Aug  2 2013,16:46:58)
;
_computing_data_collection
;
CrysAlisPro, Agilent Technologies,
Version 1.171.36.32 (release 02-08-2013 CrysAlis171 .NET)
(compiled Aug  2 2013,16:46:58)
;
_computing_data_reduction
;
CrysAlisPro, Agilent Technologies,
Version 1.171.36.32 (release 02-08-2013 CrysAlis171 .NET)
(compiled Aug  2 2013,16:46:58)
;
_computing_molecular_graphics 'Olex2 (Dolomanov et al., 2009)'
_computing_publication_material 'Olex2 (Dolomanov et al., 2009)'
_computing_structure_refinement 'XL (Sheldrick, 2008)'
_computing_structure_solution 'XT (Sheldrick, 2015)'
_diffrn_ambient_temperature 150.0(2)
_diffrn_detector_area_resol_mean 10.3968
_diffrn_measured_fraction_theta_full 1.000
_diffrn_measured_fraction_theta_max 0.996
_diffrn_measurement_details
;
#__ type_ start__ end____ width___ exp.time_
  1 omega  -34.00    5.00   1.0000    1.5000
omega____ theta____ kappa____ phi______ frames
    -      -41.5905   19.0000 -180.0000 39

#__ type_ start__ end____ width___ exp.time_
  2 omega  -25.00   56.00   1.0000    1.5000
omega____ theta____ kappa____ phi______ frames
    -       41.5905  -77.0000 -150.0000 81

#__ type_ start__ end____ width___ exp.time_
  3 omega   -3.00   67.00   1.0000    1.5000
omega____ theta____ kappa____ phi______ frames
    -       41.5905 -125.0000   90.0000 70

#__ type_ start__ end____ width___ exp.time_
  4 omega   20.00   77.00   1.0000    6.0000
omega____ theta____ kappa____ phi______ frames
    -       93.5000  -45.0000   60.0000 57

#__ type_ start__ end____ width___ exp.time_
  5 omega   49.00   75.00   1.0000    6.0000
omega____ theta____ kappa____ phi______ frames
    -       93.5000  -94.0000  150.0000 26

#__ type_ start__ end____ width___ exp.time_
  6 omega   22.00   96.00   1.0000    6.0000
omega____ theta____ kappa____ phi______ frames
    -       93.5000 -125.0000   90.0000 74

#__ type_ start__ end____ width___ exp.time_
  7 omega   74.00  162.00   1.0000    6.0000
omega____ theta____ kappa____ phi______ frames
    -       93.5000  125.0000  -30.0000 88

#__ type_ start__ end____ width___ exp.time_
  8 omega  132.00  167.00   1.0000    6.0000
omega____ theta____ kappa____ phi______ frames
    -       93.5000  125.0000   60.0000 35

#__ type_ start__ end____ width___ exp.time_
  9 omega   53.00   80.00   1.0000    6.0000
omega____ theta____ kappa____ phi______ frames
    -       93.5000  -94.0000 -180.0000 27

#__ type_ start__ end____ width___ exp.time_
 10 omega   30.00   69.00   1.0000    6.0000
omega____ theta____ kappa____ phi______ frames
    -       93.5000 -125.0000  -90.0000 39

#__ type_ start__ end____ width___ exp.time_
 11 omega   22.00  124.00   1.0000    6.0000
omega____ theta____ kappa____ phi______ frames
    -       93.5000  -61.0000 -150.0000 102

#__ type_ start__ end____ width___ exp.time_
 12 omega   30.00   69.00   1.0000    6.0000
omega____ theta____ kappa____ phi______ frames
    -       93.5000 -125.0000 -120.0000 39

#__ type_ start__ end____ width___ exp.time_
 13 omega   24.00   50.00   1.0000    6.0000
omega____ theta____ kappa____ phi______ frames
    -       93.5000  -61.0000    0.0000 26

#__ type_ start__ end____ width___ exp.time_
 14 omega   79.00  109.00   1.0000    6.0000
omega____ theta____ kappa____ phi______ frames
    -       93.5000  -61.0000    0.0000 30

#__ type_ start__ end____ width___ exp.time_
 15 omega   83.00  118.00   1.0000    6.0000
omega____ theta____ kappa____ phi______ frames
    -       93.5000  125.0000   60.0000 35

#__ type_ start__ end____ width___ exp.time_
 16 omega   17.00   55.00   1.0000    6.0000
omega____ theta____ kappa____ phi______ frames
    -       93.5000  -30.0000  -60.0000 38

#__ type_ start__ end____ width___ exp.time_
 17 omega   27.00   76.00   1.0000    6.0000
omega____ theta____ kappa____ phi______ frames
    -       93.5000  -45.0000  120.0000 49

#__ type_ start__ end____ width___ exp.time_
 18 omega   89.00  156.00   1.0000    6.0000
omega____ theta____ kappa____ phi______ frames
    -       93.5000   61.0000   60.0000 67

#__ type_ start__ end____ width___ exp.time_
 19 omega   93.00  119.00   1.0000    6.0000
omega____ theta____ kappa____ phi______ frames
    -       93.5000   15.0000 -150.0000 26

#__ type_ start__ end____ width___ exp.time_
 20 omega  124.00  150.00   1.0000    6.0000
omega____ theta____ kappa____ phi______ frames
    -       93.5000   15.0000 -150.0000 26

#__ type_ start__ end____ width___ exp.time_
 21 omega   31.00   57.00   1.0000    6.0000
omega____ theta____ kappa____ phi______ frames
    -       93.5000  -30.0000  120.0000 26

#__ type_ start__ end____ width___ exp.time_
 22 omega   12.00   84.00   1.0000    1.5000
omega____ theta____ kappa____ phi______ frames
    -       41.5905   57.0000    0.0000 72

#__ type_ start__ end____ width___ exp.time_
 23 omega   12.00  116.00   1.0000    1.5000
omega____ theta____ kappa____ phi______ frames
    -       41.5905   57.0000  150.0000 104
;
_diffrn_measurement_device_type 'Xcalibur, Atlas, Gemini ultra'
_diffrn_measurement_method '\w scans'
_diffrn_orient_matrix_UB_11 0.0312575000
_diffrn_orient_matrix_UB_12 0.0624326000
_diffrn_orient_matrix_UB_13 0.0524337000
_diffrn_orient_matrix_UB_21 0.0961363000
_diffrn_orient_matrix_UB_22 0.0153136000
_diffrn_orient_matrix_UB_23 -0.0340220000
_diffrn_orient_matrix_UB_31 -0.0850148000
_diffrn_orient_matrix_UB_32 0.0402474000
_diffrn_orient_matrix_UB_33 -0.0683113000
_diffrn_radiation_monochromator mirror
_diffrn_radiation_type CuK\a
_diffrn_radiation_wavelength 1.54184
_diffrn_reflns_av_R_equivalents 0.0452
_diffrn_reflns_av_unetI/netI 0.0359
_diffrn_reflns_Laue_measured_fraction_full 1.000
_diffrn_reflns_Laue_measured_fraction_max 0.996
_diffrn_reflns_limit_h_max 12
_diffrn_reflns_limit_h_min -14
_diffrn_reflns_limit_k_max 24
_diffrn_reflns_limit_k_min -24
_diffrn_reflns_limit_l_max 20
_diffrn_reflns_limit_l_min -21
_diffrn_reflns_number 30391
_diffrn_reflns_point_group_measured_fraction_full 1.000
_diffrn_reflns_point_group_measured_fraction_max 0.996
_diffrn_reflns_theta_full 66.500
_diffrn_reflns_theta_max 66.962
_diffrn_reflns_theta_min 3.433
_diffrn_source 'Enhance Ultra (Cu) X-ray Source'
_exptl_absorpt_coefficient_mu 6.107
_exptl_absorpt_correction_T_max 0.637
_exptl_absorpt_correction_T_min 0.323
_exptl_absorpt_correction_type analytical
_exptl_absorpt_process_details
;
CrysAlisPro, Agilent Technologies,
Version 1.171.36.32 (release 02-08-2013 CrysAlis171 .NET)
(compiled Aug  2 2013,16:46:58)
Analytical numeric absorption correction using a multifaceted crystal
			model based on expressions derived by R.C. Clark & J.S. Reid.
(Clark, R. C. & Reid, J. S. (1995). Acta Cryst. A51, 887-897)
;
_exptl_crystal_colour colourless
_exptl_crystal_colour_primary colourless
_exptl_crystal_density_diffrn 1.164
_exptl_crystal_description block
_exptl_crystal_F_000 1568
_exptl_crystal_size_max 0.25
_exptl_crystal_size_mid 0.21
_exptl_crystal_size_min 0.08
_refine_diff_density_max 0.420
_refine_diff_density_min -0.372
_refine_diff_density_rms 0.061
_refine_ls_extinction_method none
_refine_ls_goodness_of_fit_ref 1.036
_refine_ls_hydrogen_treatment mixed
_refine_ls_matrix_type full
_refine_ls_number_parameters 421
_refine_ls_number_reflns 7442
_refine_ls_number_restraints 35
_refine_ls_restrained_S_all 1.034
_refine_ls_R_factor_all 0.0347
_refine_ls_R_factor_gt 0.0274
_refine_ls_shift/su_max 0.002
_refine_ls_shift/su_mean 0.000
_refine_ls_structure_factor_coef Fsqd
_refine_ls_weighting_details 'w=1/[\s^2^(Fo^2^)+(0.0309P)^2^+0.8992P] where P=(Fo^2^+2Fc^2^)/3'
_refine_ls_weighting_scheme calc
_refine_ls_wR_factor_gt 0.0625
_refine_ls_wR_factor_ref 0.0664
_reflns_Friedel_coverage 0.000
_reflns_number_gt 6441
_reflns_number_total 7442
_reflns_threshold_expression 'I > 2\s(I)'
_cod_data_source_file d2dt03587a2.cif
_cod_data_source_block kji150020_fa
_cod_depositor_comments 'Adding full bibliography for 7712014--7712020.cif.'
_cod_original_cell_volume 4193.79(5)
_cod_database_code 7712016
_shelxl_version_number 2014/6
_chemical_oxdiff_formula 'C30 H76 B3 Li1 O3 P3 Sn1'
_shelx_space_group_comment
;
The symmetry employed for this shelxl refinement is uniquely defined
by the following loop, which should always be used as a source of
symmetry information in preference to the above space-group names.
They are only intended as comments.
;
_reflns_odcompleteness_completeness 99.97
_reflns_odcompleteness_iscentric 1
_reflns_odcompleteness_theta 66.49
_olex2_refinement_description
;
1. Fixed Uiso
 At 1.2 times of:
  All B(H,H,H) groups, All C(H) groups, All C(H,H) groups
 At 1.5 times of:
  All C(H,H,H) groups
2. Restrained distances
 O1-C19B \\sim O1-C19A
 with sigma of 0.02
 O1-C22A \\sim O1-C22B
 with sigma of 0.02
 C21B-C22B \\sim C22A-C21A
 with sigma of 0.02
 C20A-C21A \\sim C21B-C20B
 with sigma of 0.02
 C19A-C20A \\sim C20B-C19B
 with sigma of 0.02
3. Uiso/Uaniso restraints and constraints
Uanis(C19B) = Uanis(C19A)
Uanis(C20B) = Uanis(C20A)
Uanis(C21B) = Uanis(C21A)
Uanis(C22B) = Uanis(C22A)
4. Rigid body (RIGU) restrains
 C19B, C22B, C19A, C22A, C20B, C21B, C20A, C21A
 with sigma for 1-2 distances of 0.004 and sigma for 1-3 distances of 0.004
5. Others
 Fixed Sof: C19B(0.49775) H19A(0.49775) H19B(0.49775) C20B(0.49775)
 H20A(0.49775) H20B(0.49775) C21B(0.49775) H21A(0.49775) H21B(0.49775)
 C22B(0.49775) H22A(0.49775) H22B(0.49775) C19A(0.50225) H19C(0.50225)
 H19D(0.50225) C20A(0.50225) H20C(0.50225) H20D(0.50225) C21A(0.50225)
 H21C(0.50225) H21D(0.50225) C22A(0.50225) H22C(0.50225) H22D(0.50225)
6.a Ternary CH refined with riding coordinates:
 C1(H1), C4(H4), C7(H7), C10(H10), C13(H13), C16(H16)
6.b Secondary CH2 refined with riding coordinates:
 C23(H23A,H23B), C24(H24A,H24B), C25(H25A,H25B), C26(H26A,H26B), C27(H27A,
 H27B), C28(H28A,H28B), C29(H29A,H29B), C30(H30A,H30B), C19B(H19A,H19B),
 C20B(H20A,H20B), C21B(H21A,H21B), C22B(H22A,H22B), C19A(H19C,H19D), C20A(H20C,
 H20D), C21A(H21C,H21D), C22A(H22C,H22D)
6.c Idealised Me refined as rotating group:
 C2(H2A,H2B,H2C), C3(H3A,H3B,H3C), C5(H5A,H5B,H5C), C6(H6A,H6B,H6C), C8(H8A,
 H8B,H8C), C9(H9A,H9B,H9C), C11(H11A,H11B,H11C), C12(H12A,H12B,H12C), C14(H14A,
 H14B,H14C), C15(H15A,H15B,H15C), C17(H17A,H17B,H17C), C18(H18A,H18B,H18C)
;
_olex2_submission_special_instructions 'No special instructions were received'

loop_
_space_group_symop_operation_xyz
'x, y, z'
'-x+1/2, y+1/2, -z+1/2'
'-x, -y, -z'
'x-1/2, -y-1/2, z-1/2'

loop_
_atom_site_label
_atom_site_type_symbol
_atom_site_fract_x
_atom_site_fract_y
_atom_site_fract_z
_atom_site_U_iso_or_equiv
_atom_site_adp_type
_atom_site_occupancy
_atom_site_site_symmetry_order
_atom_site_calc_flag
_atom_site_refinement_flags_posn
_atom_site_refinement_flags_adp
_atom_site_refinement_flags_occupancy
_atom_site_disorder_assembly
_atom_site_disorder_group
Sn1 Sn 0.28747(2) 0.61506(2) 0.80667(2) 0.02117(6) Uani 1 1 d . . . . .
P1 P 0.27253(5) 0.55707(3) 0.67036(3) 0.02149(12) Uani 1 1 d . . . . .
P2 P 0.15254(5) 0.54409(3) 0.86039(3) 0.02534(13) Uani 1 1 d . . . . .
P3 P 0.17599(5) 0.72609(3) 0.76133(3) 0.02231(12) Uani 1 1 d . . . . .
O1 O 0.50959(15) 0.66657(11) 0.53088(12) 0.0458(5) Uani 1 1 d D . . . .
O2 O 0.29604(17) 0.74991(10) 0.46594(13) 0.0442(5) Uani 1 1 d . . . . .
O3 O 0.29657(16) 0.62104(11) 0.38234(11) 0.0420(5) Uani 1 1 d . . . . .
C1 C 0.4183(2) 0.51964(13) 0.70028(15) 0.0300(5) Uani 1 1 d . . . . .
H1 H 0.4229 0.4962 0.6531 0.036 Uiso 1 1 calc R . . . .
C2 C 0.5107(2) 0.57230(15) 0.72111(18) 0.0401(6) Uani 1 1 d . . . . .
H2A H 0.4956 0.6026 0.6771 0.060 Uiso 1 1 calc GR . . . .
H2B H 0.5842 0.5521 0.7310 0.060 Uiso 1 1 calc GR . . . .
H2C H 0.5108 0.5955 0.7683 0.060 Uiso 1 1 calc GR . . . .
C3 C 0.4392(2) 0.46913(14) 0.76715(17) 0.0382(6) Uani 1 1 d . . . . .
H3A H 0.4313 0.4898 0.8137 0.057 Uiso 1 1 calc GR . . . .
H3B H 0.5152 0.4515 0.7804 0.057 Uiso 1 1 calc GR . . . .
H3C H 0.3841 0.4342 0.7495 0.057 Uiso 1 1 calc GR . . . .
C4 C 0.1763(2) 0.48479(12) 0.63829(14) 0.0266(5) Uani 1 1 d . . . . .
H4 H 0.1902 0.4558 0.6849 0.032 Uiso 1 1 calc R . . . .
C5 C 0.0516(2) 0.50627(14) 0.61074(16) 0.0319(6) Uani 1 1 d . . . . .
H5A H 0.0367 0.5287 0.6538 0.048 Uiso 1 1 calc GR . . . .
H5B H 0.0029 0.4683 0.5954 0.048 Uiso 1 1 calc GR . . . .
H5C H 0.0363 0.5354 0.5656 0.048 Uiso 1 1 calc GR . . . .
C6 C 0.2020(2) 0.44598(13) 0.57241(17) 0.0354(6) Uani 1 1 d . . . . .
H6A H 0.1991 0.4750 0.5290 0.053 Uiso 1 1 calc GR . . . .
H6B H 0.1460 0.4117 0.5530 0.053 Uiso 1 1 calc GR . . . .
H6C H 0.2771 0.4268 0.5939 0.053 Uiso 1 1 calc GR . . . .
C7 C 0.2336(2) 0.54881(15) 0.97024(15) 0.0396(6) Uani 1 1 d . . . . .
H7 H 0.1920 0.5218 0.9970 0.047 Uiso 1 1 calc R . . . .
C8 C 0.3529(3) 0.51853(19) 0.99039(18) 0.0535(8) Uani 1 1 d . . . . .
H8A H 0.3464 0.4755 0.9669 0.080 Uiso 1 1 calc GR . . . .
H8B H 0.3885 0.5152 1.0477 0.080 Uiso 1 1 calc GR . . . .
H8C H 0.3990 0.5459 0.9693 0.080 Uiso 1 1 calc GR . . . .
C9 C 0.2408(3) 0.61810(17) 1.00466(18) 0.0544(9) Uani 1 1 d . . . . .
H9A H 0.2799 0.6464 0.9791 0.082 Uiso 1 1 calc GR . . . .
H9B H 0.2821 0.6170 1.0614 0.082 Uiso 1 1 calc GR . . . .
H9C H 0.1648 0.6346 0.9952 0.082 Uiso 1 1 calc GR . . . .
C10 C 0.0108(2) 0.57994(13) 0.85094(15) 0.0312(5) Uani 1 1 d . . . . .
H10 H 0.0226 0.6261 0.8680 0.037 Uiso 1 1 calc R . . . .
C11 C -0.0431(3) 0.54437(16) 0.90500(19) 0.0444(7) Uani 1 1 d . . . . .
H11A H -0.0474 0.4981 0.8934 0.067 Uiso 1 1 calc GR . . . .
H11B H -0.1190 0.5612 0.8954 0.067 Uiso 1 1 calc GR . . . .
H11C H 0.0029 0.5514 0.9602 0.067 Uiso 1 1 calc GR . . . .
C12 C -0.0695(2) 0.57817(15) 0.76414(16) 0.0380(6) Uani 1 1 d . . . . .
H12A H -0.0358 0.6021 0.7311 0.057 Uiso 1 1 calc GR . . . .
H12B H -0.1414 0.5979 0.7603 0.057 Uiso 1 1 calc GR . . . .
H12C H -0.0819 0.5333 0.7462 0.057 Uiso 1 1 calc GR . . . .
C13 C 0.3010(2) 0.78303(13) 0.78837(16) 0.0314(6) Uani 1 1 d . . . . .
H13 H 0.2699 0.8276 0.7756 0.038 Uiso 1 1 calc R . . . .
C14 C 0.3663(2) 0.78136(15) 0.87868(17) 0.0428(7) Uani 1 1 d . . . . .
H14A H 0.3144 0.7904 0.9070 0.064 Uiso 1 1 calc GR . . . .
H14B H 0.4258 0.8140 0.8922 0.064 Uiso 1 1 calc GR . . . .
H14C H 0.3997 0.7386 0.8936 0.064 Uiso 1 1 calc GR . . . .
C15 C 0.3809(2) 0.77198(14) 0.74092(18) 0.0381(6) Uani 1 1 d . . . . .
H15A H 0.4150 0.7291 0.7529 0.057 Uiso 1 1 calc GR . . . .
H15B H 0.4402 0.8048 0.7555 0.057 Uiso 1 1 calc GR . . . .
H15C H 0.3382 0.7751 0.6845 0.057 Uiso 1 1 calc GR . . . .
C16 C 0.10567(19) 0.73883(12) 0.65156(14) 0.0251(5) Uani 1 1 d . . . . .
H16 H 0.1610 0.7271 0.6254 0.030 Uiso 1 1 calc R . . . .
C17 C 0.0718(2) 0.81091(13) 0.63179(16) 0.0367(6) Uani 1 1 d . . . . .
H17A H 0.0213 0.8245 0.6596 0.055 Uiso 1 1 calc GR . . . .
H17B H 0.0334 0.8156 0.5749 0.055 Uiso 1 1 calc GR . . . .
H17C H 0.1394 0.8379 0.6484 0.055 Uiso 1 1 calc GR . . . .
C18 C 0.0021(2) 0.69422(14) 0.61823(15) 0.0332(6) Uani 1 1 d . . . . .
H18A H 0.0254 0.6492 0.6295 0.050 Uiso 1 1 calc GR . . . .
H18B H -0.0312 0.7004 0.5612 0.050 Uiso 1 1 calc GR . . . .
H18C H -0.0536 0.7049 0.6429 0.050 Uiso 1 1 calc GR . . . .
C23 C 0.3224(3) 0.78372(17) 0.4026(2) 0.0530(8) Uani 1 1 d . . . . .
H23A H 0.3413 0.7527 0.3674 0.064 Uiso 1 1 calc R . . . .
H23B H 0.3861 0.8139 0.4245 0.064 Uiso 1 1 calc R . . . .
C24 C 0.2133(3) 0.82031(17) 0.35857(19) 0.0494(8) Uani 1 1 d . . . . .
H24A H 0.2278 0.8576 0.3291 0.059 Uiso 1 1 calc R . . . .
H24B H 0.1570 0.7917 0.3217 0.059 Uiso 1 1 calc R . . . .
C25 C 0.1751(3) 0.84228(18) 0.4266(2) 0.0548(8) Uani 1 1 d . . . . .
H25A H 0.0924 0.8473 0.4088 0.066 Uiso 1 1 calc R . . . .
H25B H 0.2108 0.8837 0.4489 0.066 Uiso 1 1 calc R . . . .
C26 C 0.2144(3) 0.78751(17) 0.4874(2) 0.0520(8) Uani 1 1 d . . . . .
H26A H 0.2491 0.8055 0.5410 0.062 Uiso 1 1 calc R . . . .
H26B H 0.1499 0.7602 0.4865 0.062 Uiso 1 1 calc R . . . .
C27 C 0.1769(3) 0.6176(2) 0.3357(2) 0.0557(9) Uani 1 1 d . . . . .
H27A H 0.1333 0.6483 0.3559 0.067 Uiso 1 1 calc R . . . .
H27B H 0.1476 0.5735 0.3372 0.067 Uiso 1 1 calc R . . . .
C28 C 0.1697(3) 0.6356(2) 0.2520(2) 0.0571(9) Uani 1 1 d . . . . .
H28A H 0.1024 0.6164 0.2124 0.069 Uiso 1 1 calc R . . . .
H28B H 0.1679 0.6829 0.2448 0.069 Uiso 1 1 calc R . . . .
C29 C 0.2776(3) 0.6067(3) 0.2461(2) 0.0709(12) Uani 1 1 d . . . . .
H29A H 0.3095 0.6352 0.2152 0.085 Uiso 1 1 calc R . . . .
H29B H 0.2626 0.5639 0.2204 0.085 Uiso 1 1 calc R . . . .
C30 C 0.3587(3) 0.6005(2) 0.33099(19) 0.0572(9) Uani 1 1 d . . . . .
H30A H 0.3842 0.5553 0.3425 0.069 Uiso 1 1 calc R . . . .
H30B H 0.4253 0.6283 0.3393 0.069 Uiso 1 1 calc R . . . .
B1 B 0.2573(3) 0.61160(14) 0.57624(17) 0.0281(6) Uani 1 1 d . . . . .
H1A H 0.311(2) 0.6557(15) 0.5944(16) 0.034 Uiso 1 1 d R . . . .
H1B H 0.299(2) 0.5824(14) 0.5415(17) 0.034 Uiso 1 1 d R . . . .
H1C H 0.165(2) 0.6234(14) 0.5407(17) 0.034 Uiso 1 1 d R . . . .
B2 B 0.1377(3) 0.45033(15) 0.8336(2) 0.0337(6) Uani 1 1 d . . . . .
H2D H 0.118(2) 0.4259(15) 0.8846(18) 0.040 Uiso 1 1 d R . . . .
H2E H 0.072(3) 0.4421(15) 0.7732(18) 0.040 Uiso 1 1 d R . . . .
H2F H 0.225(2) 0.4346(15) 0.8319(17) 0.040 Uiso 1 1 d R . . . .
B3 B 0.0761(3) 0.75652(16) 0.81906(19) 0.0333(6) Uani 1 1 d . . . . .
H3D H 0.075(2) 0.8092(16) 0.8158(18) 0.040 Uiso 1 1 d R . . . .
H3E H 0.111(2) 0.7393(15) 0.8833(18) 0.040 Uiso 1 1 d R . . . .
H3F H -0.006(3) 0.7383(15) 0.7907(18) 0.040 Uiso 1 1 d R . . . .
Li1 Li 0.3457(4) 0.6601(2) 0.4897(3) 0.0349(10) Uani 1 1 d . . . . .
C19B C 0.5708(11) 0.7248(7) 0.5683(12) 0.053(3) Uani 0.4977 1 d D U P A 1
H19A H 0.5301 0.7475 0.5986 0.063 Uiso 0.4977 1 calc R . P A 1
H19B H 0.5801 0.7546 0.5282 0.063 Uiso 0.4977 1 calc R . P A 1
C20B C 0.6867(13) 0.7005(9) 0.6238(10) 0.066(4) Uani 0.4977 1 d D U P A 1
H20A H 0.6818 0.6770 0.6702 0.079 Uiso 0.4977 1 calc R . P A 1
H20B H 0.7433 0.7354 0.6407 0.079 Uiso 0.4977 1 calc R . P A 1
C21B C 0.7068(9) 0.6544(5) 0.5605(6) 0.059(2) Uani 0.4977 1 d D U P A 1
H21A H 0.7214 0.6790 0.5181 0.070 Uiso 0.4977 1 calc R . P A 1
H21B H 0.7699 0.6243 0.5847 0.070 Uiso 0.4977 1 calc R . P A 1
C22B C 0.5929(10) 0.6184(11) 0.5296(15) 0.061(4) Uani 0.4977 1 d D U P A 1
H22A H 0.5783 0.6023 0.4754 0.074 Uiso 0.4977 1 calc R . P A 1
H22B H 0.5919 0.5815 0.5641 0.074 Uiso 0.4977 1 calc R . P A 1
C19A C 0.5637(11) 0.7192(7) 0.5859(12) 0.053(3) Uani 0.5022 1 d D U P A 2
H19C H 0.5454 0.7162 0.6349 0.063 Uiso 0.5022 1 calc R . P A 2
H19D H 0.5397 0.7619 0.5614 0.063 Uiso 0.5022 1 calc R . P A 2
C20A C 0.6913(12) 0.7082(8) 0.6029(10) 0.066(4) Uani 0.5022 1 d D U P A 2
H20C H 0.7355 0.7186 0.6584 0.079 Uiso 0.5022 1 calc R . P A 2
H20D H 0.7186 0.7351 0.5679 0.079 Uiso 0.5022 1 calc R . P A 2
C21A C 0.6999(9) 0.6341(5) 0.5856(6) 0.059(2) Uani 0.5022 1 d D U P A 2
H21C H 0.7675 0.6244 0.5720 0.070 Uiso 0.5022 1 calc R . P A 2
H21D H 0.7000 0.6070 0.6308 0.070 Uiso 0.5022 1 calc R . P A 2
C22A C 0.5909(10) 0.6252(11) 0.5143(15) 0.061(4) Uani 0.5022 1 d D U P A 2
H22C H 0.6024 0.6384 0.4650 0.074 Uiso 0.5022 1 calc R . P A 2
H22D H 0.5659 0.5797 0.5094 0.074 Uiso 0.5022 1 calc R . P A 2

loop_
_atom_site_aniso_label
_atom_site_aniso_U_11
_atom_site_aniso_U_22
_atom_site_aniso_U_33
_atom_site_aniso_U_23
_atom_site_aniso_U_13
_atom_site_aniso_U_12
Sn1 0.02118(8) 0.02116(9) 0.02013(8) -0.00137(6) 0.00572(6) 0.00102(6)
P1 0.0237(3) 0.0205(3) 0.0217(3) -0.0008(2) 0.0095(2) -0.0001(2)
P2 0.0297(3) 0.0253(3) 0.0221(3) 0.0037(2) 0.0101(2) 0.0024(2)
P3 0.0232(3) 0.0204(3) 0.0238(3) -0.0012(2) 0.0086(2) 0.0015(2)
O1 0.0294(9) 0.0567(13) 0.0520(12) -0.0045(10) 0.0149(8) -0.0045(9)
O2 0.0464(11) 0.0405(11) 0.0526(12) 0.0193(10) 0.0259(9) 0.0085(9)
O3 0.0334(10) 0.0627(14) 0.0333(10) -0.0014(9) 0.0161(8) -0.0054(9)
C1 0.0300(12) 0.0304(13) 0.0320(13) -0.0035(11) 0.0139(10) 0.0038(10)
C2 0.0259(12) 0.0460(17) 0.0512(17) -0.0045(14) 0.0169(11) 0.0004(12)
C3 0.0336(13) 0.0381(15) 0.0423(15) 0.0060(12) 0.0123(11) 0.0136(12)
C4 0.0343(12) 0.0223(12) 0.0247(12) -0.0011(10) 0.0121(10) -0.0030(10)
C5 0.0305(12) 0.0343(14) 0.0324(13) -0.0071(11) 0.0126(10) -0.0085(11)
C6 0.0413(14) 0.0278(14) 0.0399(15) -0.0105(11) 0.0173(11) -0.0055(11)
C7 0.0465(15) 0.0472(17) 0.0229(12) 0.0066(12) 0.0091(11) -0.0011(13)
C8 0.0464(17) 0.068(2) 0.0343(15) 0.0174(15) -0.0010(13) 0.0065(16)
C9 0.071(2) 0.062(2) 0.0255(14) -0.0079(14) 0.0104(14) -0.0053(17)
C10 0.0378(13) 0.0297(14) 0.0311(13) 0.0054(11) 0.0181(11) 0.0063(11)
C11 0.0497(16) 0.0480(18) 0.0465(17) 0.0142(14) 0.0307(13) 0.0093(14)
C12 0.0317(13) 0.0473(17) 0.0387(15) 0.0076(13) 0.0170(11) 0.0099(12)
C13 0.0301(12) 0.0214(12) 0.0394(14) -0.0044(11) 0.0076(10) -0.0027(10)
C14 0.0427(15) 0.0351(15) 0.0418(16) -0.0159(13) 0.0032(12) -0.0064(12)
C15 0.0269(12) 0.0339(14) 0.0537(17) 0.0009(13) 0.0140(11) -0.0077(11)
C16 0.0261(11) 0.0236(12) 0.0263(12) 0.0023(10) 0.0099(9) 0.0016(9)
C17 0.0421(14) 0.0291(14) 0.0364(14) 0.0072(11) 0.0100(11) 0.0079(12)
C18 0.0291(12) 0.0388(15) 0.0279(13) -0.0003(11) 0.0047(10) -0.0031(11)
C23 0.0575(18) 0.0489(19) 0.067(2) 0.0219(17) 0.0404(16) 0.0071(15)
C24 0.0504(17) 0.0506(19) 0.0486(18) 0.0131(15) 0.0187(14) 0.0010(15)
C25 0.0578(19) 0.052(2) 0.0553(19) 0.0090(16) 0.0203(15) 0.0186(16)
C26 0.064(2) 0.0518(19) 0.0498(18) 0.0082(15) 0.0322(15) 0.0140(16)
C27 0.0349(15) 0.081(3) 0.0549(19) -0.0161(18) 0.0203(14) -0.0172(16)
C28 0.0381(16) 0.082(3) 0.0460(18) -0.0051(18) 0.0071(13) -0.0010(16)
C29 0.0513(19) 0.124(4) 0.0372(18) -0.004(2) 0.0153(15) 0.018(2)
C30 0.0437(17) 0.088(3) 0.0431(18) -0.0014(17) 0.0195(14) 0.0120(17)
B1 0.0382(15) 0.0243(14) 0.0263(14) 0.0012(12) 0.0166(12) -0.0009(12)
B2 0.0387(16) 0.0242(15) 0.0411(17) 0.0039(13) 0.0175(13) 0.0019(12)
B3 0.0388(16) 0.0313(16) 0.0363(16) -0.0020(13) 0.0213(13) 0.0053(13)
Li1 0.031(2) 0.041(3) 0.033(2) 0.004(2) 0.0124(17) -0.0018(19)
C19B 0.0363(19) 0.044(3) 0.074(7) -0.002(4) 0.015(3) -0.0073(17)
C20B 0.0393(19) 0.084(4) 0.065(7) -0.021(4) 0.007(3) 0.001(2)
C21B 0.0326(19) 0.085(5) 0.053(5) -0.011(4) 0.008(3) 0.008(3)
C22B 0.0380(17) 0.087(4) 0.057(7) -0.023(5) 0.013(2) 0.0075(18)
C19A 0.0363(19) 0.044(3) 0.074(7) -0.002(4) 0.015(3) -0.0073(17)
C20A 0.0393(19) 0.084(4) 0.065(7) -0.021(4) 0.007(3) 0.001(2)
C21A 0.0326(19) 0.085(5) 0.053(5) -0.011(4) 0.008(3) 0.008(3)
C22A 0.0380(17) 0.087(4) 0.057(7) -0.023(5) 0.013(2) 0.0075(18)

loop_
_atom_type_symbol
_atom_type_description
_atom_type_scat_dispersion_real
_atom_type_scat_dispersion_imag
_atom_type_scat_source
C C 0.0181 0.0091 'International Tables Vol C Tables 4.2.6.8 and 6.1.1.4'
H H 0.0000 0.0000 'International Tables Vol C Tables 4.2.6.8 and 6.1.1.4'
B B 0.0090 0.0039 'International Tables Vol C Tables 4.2.6.8 and 6.1.1.4'
Li Li 0.0008 0.0003 'International Tables Vol C Tables 4.2.6.8 and 6.1.1.4'
O O 0.0492 0.0322 'International Tables Vol C Tables 4.2.6.8 and 6.1.1.4'
P P 0.2955 0.4335 'International Tables Vol C Tables 4.2.6.8 and 6.1.1.4'
Sn Sn 0.0259 5.4591 'International Tables Vol C Tables 4.2.6.8 and 6.1.1.4'

loop_
_exptl_crystal_face_index_h
_exptl_crystal_face_index_k
_exptl_crystal_face_index_l
_exptl_crystal_face_perp_dist
_exptl_oxdiff_crystal_face_indexfrac_h
_exptl_oxdiff_crystal_face_indexfrac_k
_exptl_oxdiff_crystal_face_indexfrac_l
_exptl_oxdiff_crystal_face_x
_exptl_oxdiff_crystal_face_y
_exptl_oxdiff_crystal_face_z
-1 0 1 0.0435 -1.0006 0.0012 0.9986 0.0212 -0.1302 0.0169
-1 1 0 0.0846 -1.0005 1.0015 -0.0009 0.0312 -0.0808 0.1254
-1 0 -2 0.0945 -0.9986 0.0000 -2.0015 -0.1362 -0.0279 0.2216
0 -2 1 0.1025 0.0004 -2.0009 0.9989 -0.0725 -0.0646 -0.1488
0 1 0 0.1218 -0.0005 1.0006 0.0005 0.0625 0.0153 0.0403
0 -1 1 0.0949 -0.0002 -1.0003 0.9995 -0.0100 -0.0493 -0.1085
0 1 -1 0.0899 0.0002 1.0003 -0.9995 0.0100 0.0493 0.1085
0 -1 0 0.1078 0.0005 -1.0006 -0.0005 -0.0625 -0.0153 -0.0403
0 -1 -1 0.0997 0.0012 -1.0011 -1.0006 -0.1149 0.0188 0.0280
0 1 1 0.1087 -0.0012 1.0011 1.0006 0.1149 -0.0188 -0.0280
1 0 -1 0.0375 1.0006 -0.0012 -0.9986 -0.0212 0.1302 -0.0169

loop_
_geom_angle_atom_site_label_1
_geom_angle_atom_site_label_2
_geom_angle_atom_site_label_3
_geom_angle
_geom_angle_site_symmetry_1
_geom_angle_site_symmetry_3
_geom_angle_publ_flag
P2 Sn1 P1 103.459(19) . . ?
P2 Sn1 P3 104.400(19) . . ?
P3 Sn1 P1 103.853(18) . . ?
C1 P1 Sn1 99.47(8) . . ?
C1 P1 B1 105.97(12) . . ?
C4 P1 Sn1 118.09(8) . . ?
C4 P1 C1 102.96(11) . . ?
C4 P1 B1 108.84(12) . . ?
B1 P1 Sn1 118.90(9) . . ?
C7 P2 Sn1 99.60(10) . . ?
C7 P2 B2 106.03(14) . . ?
C10 P2 Sn1 116.99(9) . . ?
C10 P2 C7 103.34(13) . . ?
C10 P2 B2 110.62(13) . . ?
B2 P2 Sn1 117.79(10) . . ?
C13 P3 Sn1 98.63(8) . . ?
C13 P3 B3 106.85(13) . . ?
C16 P3 Sn1 116.75(8) . . ?
C16 P3 C13 103.57(12) . . ?
C16 P3 B3 110.37(12) . . ?
B3 P3 Sn1 118.25(10) . . ?
C19B O1 Li1 123.8(6) . . ?
C22B O1 Li1 128.7(7) . . ?
C22B O1 C19B 107.5(9) . . ?
C19A O1 Li1 119.6(6) . . ?
C22A O1 Li1 128.2(6) . . ?
C22A O1 C19A 112.2(8) . . ?
C23 O2 Li1 118.7(2) . . ?
C26 O2 C23 108.9(2) . . ?
C26 O2 Li1 130.9(2) . . ?
C27 O3 C30 107.1(2) . . ?
C27 O3 Li1 119.8(2) . . ?
C30 O3 Li1 132.5(2) . . ?
P1 C1 H1 106.9 . . ?
C2 C1 P1 111.11(18) . . ?
C2 C1 H1 106.9 . . ?
C2 C1 C3 111.9(2) . . ?
C3 C1 P1 112.77(18) . . ?
C3 C1 H1 106.9 . . ?
C1 C2 H2A 109.5 . . ?
C1 C2 H2B 109.5 . . ?
C1 C2 H2C 109.5 . . ?
H2A C2 H2B 109.5 . . ?
H2A C2 H2C 109.5 . . ?
H2B C2 H2C 109.5 . . ?
C1 C3 H3A 109.5 . . ?
C1 C3 H3B 109.5 . . ?
C1 C3 H3C 109.5 . . ?
H3A C3 H3B 109.5 . . ?
H3A C3 H3C 109.5 . . ?
H3B C3 H3C 109.5 . . ?
P1 C4 H4 108.0 . . ?
C5 C4 P1 110.44(17) . . ?
C5 C4 H4 108.0 . . ?
C5 C4 C6 111.0(2) . . ?
C6 C4 P1 111.21(17) . . ?
C6 C4 H4 108.0 . . ?
C4 C5 H5A 109.5 . . ?
C4 C5 H5B 109.5 . . ?
C4 C5 H5C 109.5 . . ?
H5A C5 H5B 109.5 . . ?
H5A C5 H5C 109.5 . . ?
H5B C5 H5C 109.5 . . ?
C4 C6 H6A 109.5 . . ?
C4 C6 H6B 109.5 . . ?
C4 C6 H6C 109.5 . . ?
H6A C6 H6B 109.5 . . ?
H6A C6 H6C 109.5 . . ?
H6B C6 H6C 109.5 . . ?
P2 C7 H7 106.9 . . ?
C8 C7 P2 110.9(2) . . ?
C8 C7 H7 106.9 . . ?
C9 C7 P2 113.7(2) . . ?
C9 C7 H7 106.9 . . ?
C9 C7 C8 111.0(3) . . ?
C7 C8 H8A 109.5 . . ?
C7 C8 H8B 109.5 . . ?
C7 C8 H8C 109.5 . . ?
H8A C8 H8B 109.5 . . ?
H8A C8 H8C 109.5 . . ?
H8B C8 H8C 109.5 . . ?
C7 C9 H9A 109.5 . . ?
C7 C9 H9B 109.5 . . ?
C7 C9 H9C 109.5 . . ?
H9A C9 H9B 109.5 . . ?
H9A C9 H9C 109.5 . . ?
H9B C9 H9C 109.5 . . ?
P2 C10 H10 108.1 . . ?
C11 C10 P2 111.27(18) . . ?
C11 C10 H10 108.1 . . ?
C12 C10 P2 110.79(18) . . ?
C12 C10 H10 108.1 . . ?
C12 C10 C11 110.3(2) . . ?
C10 C11 H11A 109.5 . . ?
C10 C11 H11B 109.5 . . ?
C10 C11 H11C 109.5 . . ?
H11A C11 H11B 109.5 . . ?
H11A C11 H11C 109.5 . . ?
H11B C11 H11C 109.5 . . ?
C10 C12 H12A 109.5 . . ?
C10 C12 H12B 109.5 . . ?
C10 C12 H12C 109.5 . . ?
H12A C12 H12B 109.5 . . ?
H12A C12 H12C 109.5 . . ?
H12B C12 H12C 109.5 . . ?
P3 C13 H13 106.8 . . ?
C14 C13 P3 110.7(2) . . ?
C14 C13 H13 106.8 . . ?
C15 C13 P3 114.18(18) . . ?
C15 C13 H13 106.8 . . ?
C15 C13 C14 111.3(2) . . ?
C13 C14 H14A 109.5 . . ?
C13 C14 H14B 109.5 . . ?
C13 C14 H14C 109.5 . . ?
H14A C14 H14B 109.5 . . ?
H14A C14 H14C 109.5 . . ?
H14B C14 H14C 109.5 . . ?
C13 C15 H15A 109.5 . . ?
C13 C15 H15B 109.5 . . ?
C13 C15 H15C 109.5 . . ?
H15A C15 H15B 109.5 . . ?
H15A C15 H15C 109.5 . . ?
H15B C15 H15C 109.5 . . ?
P3 C16 H16 107.9 . . ?
C17 C16 P3 111.52(17) . . ?
C17 C16 H16 107.9 . . ?
C18 C16 P3 110.87(17) . . ?
C18 C16 H16 107.9 . . ?
C18 C16 C17 110.6(2) . . ?
C16 C17 H17A 109.5 . . ?
C16 C17 H17B 109.5 . . ?
C16 C17 H17C 109.5 . . ?
H17A C17 H17B 109.5 . . ?
H17A C17 H17C 109.5 . . ?
H17B C17 H17C 109.5 . . ?
C16 C18 H18A 109.5 . . ?
C16 C18 H18B 109.5 . . ?
C16 C18 H18C 109.5 . . ?
H18A C18 H18B 109.5 . . ?
H18A C18 H18C 109.5 . . ?
H18B C18 H18C 109.5 . . ?
O2 C23 H23A 111.0 . . ?
O2 C23 H23B 111.0 . . ?
O2 C23 C24 103.6(2) . . ?
H23A C23 H23B 109.0 . . ?
C24 C23 H23A 111.0 . . ?
C24 C23 H23B 111.0 . . ?
C23 C24 H24A 111.4 . . ?
C23 C24 H24B 111.4 . . ?
H24A C24 H24B 109.3 . . ?
C25 C24 C23 101.8(3) . . ?
C25 C24 H24A 111.4 . . ?
C25 C24 H24B 111.4 . . ?
C24 C25 H25A 111.0 . . ?
C24 C25 H25B 111.0 . . ?
C24 C25 C26 103.8(3) . . ?
H25A C25 H25B 109.0 . . ?
C26 C25 H25A 111.0 . . ?
C26 C25 H25B 111.0 . . ?
O2 C26 C25 107.0(3) . . ?
O2 C26 H26A 110.3 . . ?
O2 C26 H26B 110.3 . . ?
C25 C26 H26A 110.3 . . ?
C25 C26 H26B 110.3 . . ?
H26A C26 H26B 108.6 . . ?
O3 C27 H27A 110.8 . . ?
O3 C27 H27B 110.8 . . ?
O3 C27 C28 104.9(2) . . ?
H27A C27 H27B 108.8 . . ?
C28 C27 H27A 110.8 . . ?
C28 C27 H27B 110.8 . . ?
C27 C28 H28A 111.2 . . ?
C27 C28 H28B 111.2 . . ?
H28A C28 H28B 109.1 . . ?
C29 C28 C27 102.7(3) . . ?
C29 C28 H28A 111.2 . . ?
C29 C28 H28B 111.2 . . ?
C28 C29 H29A 110.6 . . ?
C28 C29 H29B 110.6 . . ?
C28 C29 C30 105.8(3) . . ?
H29A C29 H29B 108.7 . . ?
C30 C29 H29A 110.6 . . ?
C30 C29 H29B 110.6 . . ?
O3 C30 C29 106.7(3) . . ?
O3 C30 H30A 110.4 . . ?
O3 C30 H30B 110.4 . . ?
C29 C30 H30A 110.4 . . ?
C29 C30 H30B 110.4 . . ?
H30A C30 H30B 108.6 . . ?
P1 B1 H1A 109.9(14) . . ?
P1 B1 H1B 104.1(15) . . ?
P1 B1 H1C 112.4(15) . . ?
P1 B1 Li1 148.32(18) . . ?
H1A B1 H1B 104(2) . . ?
H1A B1 H1C 113(2) . . ?
H1B B1 H1C 112(2) . . ?
Li1 B1 H1A 58.8(15) . . ?
Li1 B1 H1B 57.0(15) . . ?
Li1 B1 H1C 98.9(15) . . ?
P2 B2 H2D 105.2(16) . . ?
P2 B2 H2E 110.9(16) . . ?
P2 B2 H2F 105.5(16) . . ?
H2D B2 H2E 115(2) . . ?
H2D B2 H2F 111(2) . . ?
H2E B2 H2F 109(2) . . ?
P3 B3 H3D 106.4(17) . . ?
P3 B3 H3E 109.9(16) . . ?
P3 B3 H3F 108.9(17) . . ?
H3D B3 H3E 111(2) . . ?
H3D B3 H3F 110(2) . . ?
H3E B3 H3F 110(2) . . ?
O1 Li1 O2 103.7(2) . . ?
O1 Li1 O3 109.6(2) . . ?
O1 Li1 B1 116.5(2) . . ?
O1 Li1 H1A 100.5(8) . . ?
O1 Li1 H1B 108.4(8) . . ?
O2 Li1 O3 101.6(2) . . ?
O2 Li1 B1 110.5(2) . . ?
O2 Li1 H1A 95.1(9) . . ?
O2 Li1 H1B 136.4(9) . . ?
O3 Li1 B1 113.5(2) . . ?
O3 Li1 H1A 140.6(9) . . ?
O3 Li1 H1B 94.8(8) . . ?
B1 Li1 H1A 27.4(8) . . ?
B1 Li1 H1B 27.4(8) . . ?
H1A Li1 H1B 50.8(12) . . ?
O1 C19B H19A 110.7 . . ?
O1 C19B H19B 110.7 . . ?
O1 C19B C20B 105.4(12) . . ?
H19A C19B H19B 108.8 . . ?
C20B C19B H19A 110.7 . . ?
C20B C19B H19B 110.7 . . ?
C19B C20B H20A 112.8 . . ?
C19B C20B H20B 112.8 . . ?
C19B C20B C21B 94.5(11) . . ?
H20A C20B H20B 110.3 . . ?
C21B C20B H20A 112.8 . . ?
C21B C20B H20B 112.8 . . ?
C20B C21B H21A 111.5 . . ?
C20B C21B H21B 111.5 . . ?
H21A C21B H21B 109.4 . . ?
C22B C21B C20B 101.1(11) . . ?
C22B C21B H21A 111.5 . . ?
C22B C21B H21B 111.5 . . ?
O1 C22B C21B 104.7(12) . . ?
O1 C22B H22A 110.8 . . ?
O1 C22B H22B 110.8 . . ?
C21B C22B H22A 110.8 . . ?
C21B C22B H22B 110.8 . . ?
H22A C22B H22B 108.9 . . ?
O1 C19A H19C 111.0 . . ?
O1 C19A H19D 111.0 . . ?
O1 C19A C20A 103.7(10) . . ?
H19C C19A H19D 109.0 . . ?
C20A C19A H19C 111.0 . . ?
C20A C19A H19D 111.0 . . ?
C19A C20A H20C 111.0 . . ?
C19A C20A H20D 111.0 . . ?
C19A C20A C21A 103.9(13) . . ?
H20C C20A H20D 109.0 . . ?
C21A C20A H20C 111.0 . . ?
C21A C20A H20D 111.0 . . ?
C20A C21A H21C 111.7 . . ?
C20A C21A H21D 111.7 . . ?
H21C C21A H21D 109.5 . . ?
C22A C21A C20A 100.3(11) . . ?
C22A C21A H21C 111.7 . . ?
C22A C21A H21D 111.7 . . ?
O1 C22A C21A 104.6(10) . . ?
O1 C22A H22C 110.8 . . ?
O1 C22A H22D 110.8 . . ?
C21A C22A H22C 110.8 . . ?
C21A C22A H22D 110.8 . . ?
H22C C22A H22D 108.9 . . ?

loop_
_geom_bond_atom_site_label_1
_geom_bond_atom_site_label_2
_geom_bond_distance
_geom_bond_site_symmetry_2
_geom_bond_publ_flag
Sn1 P1 2.6349(6) . ?
Sn1 P2 2.6219(6) . ?
Sn1 P3 2.6241(6) . ?
P1 C1 1.864(2) . ?
P1 C4 1.855(2) . ?
P1 B1 1.956(3) . ?
P2 C7 1.862(3) . ?
P2 C10 1.857(3) . ?
P2 B2 1.957(3) . ?
P3 C13 1.861(3) . ?
P3 C16 1.856(2) . ?
P3 B3 1.957(3) . ?
O1 Li1 1.916(5) . ?
O1 C19B 1.439(11) . ?
O1 C22B 1.429(11) . ?
O1 C19A 1.448(11) . ?
O1 C22A 1.419(11) . ?
O2 C23 1.445(4) . ?
O2 C26 1.419(4) . ?
O2 Li1 1.926(5) . ?
O3 C27 1.432(4) . ?
O3 C30 1.440(4) . ?
O3 Li1 1.955(5) . ?
C1 H1 0.9800 . ?
C1 C2 1.519(4) . ?
C1 C3 1.521(4) . ?
C2 H2A 0.9600 . ?
C2 H2B 0.9600 . ?
C2 H2C 0.9600 . ?
C3 H3A 0.9600 . ?
C3 H3B 0.9600 . ?
C3 H3C 0.9600 . ?
C4 H4 0.9800 . ?
C4 C5 1.519(4) . ?
C4 C6 1.529(3) . ?
C5 H5A 0.9600 . ?
C5 H5B 0.9600 . ?
C5 H5C 0.9600 . ?
C6 H6A 0.9600 . ?
C6 H6B 0.9600 . ?
C6 H6C 0.9600 . ?
C7 H7 0.9800 . ?
C7 C8 1.528(4) . ?
C7 C9 1.525(5) . ?
C8 H8A 0.9600 . ?
C8 H8B 0.9600 . ?
C8 H8C 0.9600 . ?
C9 H9A 0.9600 . ?
C9 H9B 0.9600 . ?
C9 H9C 0.9600 . ?
C10 H10 0.9800 . ?
C10 C11 1.525(4) . ?
C10 C12 1.520(4) . ?
C11 H11A 0.9600 . ?
C11 H11B 0.9600 . ?
C11 H11C 0.9600 . ?
C12 H12A 0.9600 . ?
C12 H12B 0.9600 . ?
C12 H12C 0.9600 . ?
C13 H13 0.9800 . ?
C13 C14 1.526(4) . ?
C13 C15 1.520(4) . ?
C14 H14A 0.9600 . ?
C14 H14B 0.9600 . ?
C14 H14C 0.9600 . ?
C15 H15A 0.9600 . ?
C15 H15B 0.9600 . ?
C15 H15C 0.9600 . ?
C16 H16 0.9800 . ?
C16 C17 1.531(3) . ?
C16 C18 1.517(3) . ?
C17 H17A 0.9600 . ?
C17 H17B 0.9600 . ?
C17 H17C 0.9600 . ?
C18 H18A 0.9600 . ?
C18 H18B 0.9600 . ?
C18 H18C 0.9600 . ?
C23 H23A 0.9700 . ?
C23 H23B 0.9700 . ?
C23 C24 1.507(5) . ?
C24 H24A 0.9700 . ?
C24 H24B 0.9700 . ?
C24 C25 1.505(5) . ?
C25 H25A 0.9700 . ?
C25 H25B 0.9700 . ?
C25 C26 1.509(5) . ?
C26 H26A 0.9700 . ?
C26 H26B 0.9700 . ?
C27 H27A 0.9700 . ?
C27 H27B 0.9700 . ?
C27 C28 1.500(5) . ?
C28 H28A 0.9700 . ?
C28 H28B 0.9700 . ?
C28 C29 1.497(5) . ?
C29 H29A 0.9700 . ?
C29 H29B 0.9700 . ?
C29 C30 1.500(5) . ?
C30 H30A 0.9700 . ?
C30 H30B 0.9700 . ?
B1 H1A 1.10(3) . ?
B1 H1B 1.10(3) . ?
B1 H1C 1.13(3) . ?
B1 Li1 2.381(5) . ?
B2 H2D 1.13(3) . ?
B2 H2E 1.11(3) . ?
B2 H2F 1.14(3) . ?
B3 H3D 1.07(3) . ?
B3 H3E 1.13(3) . ?
B3 H3F 1.03(3) . ?
Li1 H1A 2.04(3) . ?
Li1 H1B 2.01(3) . ?
C19B H19A 0.9700 . ?
C19B H19B 0.9700 . ?
C19B C20B 1.520(14) . ?
C20B H20A 0.9700 . ?
C20B H20B 0.9700 . ?
C20B C21B 1.545(13) . ?
C21B H21A 0.9700 . ?
C21B H21B 0.9700 . ?
C21B C22B 1.518(15) . ?
C22B H22A 0.9700 . ?
C22B H22B 0.9700 . ?
C19A H19C 0.9700 . ?
C19A H19D 0.9700 . ?
C19A C20A 1.523(14) . ?
C20A H20C 0.9700 . ?
C20A H20D 0.9700 . ?
C20A C21A 1.548(14) . ?
C21A H21C 0.9700 . ?
C21A H21D 0.9700 . ?
C21A C22A 1.512(15) . ?
C22A H22C 0.9700 . ?
C22A H22D 0.9700 . ?

loop_
_geom_torsion_atom_site_label_1
_geom_torsion_atom_site_label_2
_geom_torsion_atom_site_label_3
_geom_torsion_atom_site_label_4
_geom_torsion
_geom_torsion_site_symmetry_1
_geom_torsion_site_symmetry_2
_geom_torsion_site_symmetry_3
_geom_torsion_site_symmetry_4
_geom_torsion_publ_flag
Sn1 P1 C1 C2 -63.71(19) . . . . ?
Sn1 P1 C1 C3 62.85(19) . . . . ?
Sn1 P1 C4 C5 72.12(18) . . . . ?
Sn1 P1 C4 C6 -164.18(15) . . . . ?
Sn1 P2 C7 C8 -61.4(2) . . . . ?
Sn1 P2 C7 C9 64.6(2) . . . . ?
Sn1 P2 C10 C11 -163.34(18) . . . . ?
Sn1 P2 C10 C12 73.5(2) . . . . ?
Sn1 P3 C13 C14 -62.43(19) . . . . ?
Sn1 P3 C13 C15 64.1(2) . . . . ?
Sn1 P3 C16 C17 -164.89(15) . . . . ?
Sn1 P3 C16 C18 71.33(19) . . . . ?
O1 C19B C20B C21B 46.4(18) . . . . ?
O1 C19A C20A C21A -24.1(19) . . . . ?
O2 C23 C24 C25 38.4(3) . . . . ?
O3 C27 C28 C29 35.0(4) . . . . ?
C1 P1 C4 C5 -179.57(17) . . . . ?
C1 P1 C4 C6 -55.9(2) . . . . ?
C4 P1 C1 C2 174.40(19) . . . . ?
C4 P1 C1 C3 -59.0(2) . . . . ?
C7 P2 C10 C11 -55.1(2) . . . . ?
C7 P2 C10 C12 -178.2(2) . . . . ?
C10 P2 C7 C8 177.7(2) . . . . ?
C10 P2 C7 C9 -56.2(3) . . . . ?
C13 P3 C16 C17 -57.8(2) . . . . ?
C13 P3 C16 C18 178.46(18) . . . . ?
C16 P3 C13 C14 177.25(19) . . . . ?
C16 P3 C13 C15 -56.3(2) . . . . ?
C23 O2 C26 C25 8.4(4) . . . . ?
C23 C24 C25 C26 -33.1(4) . . . . ?
C24 C25 C26 O2 16.2(4) . . . . ?
C26 O2 C23 C24 -29.7(4) . . . . ?
C27 O3 C30 C29 18.9(4) . . . . ?
C27 C28 C29 C30 -23.1(4) . . . . ?
C28 C29 C30 O3 3.5(5) . . . . ?
C30 O3 C27 C28 -34.0(4) . . . . ?
B1 P1 C1 C2 60.2(2) . . . . ?
B1 P1 C1 C3 -173.28(19) . . . . ?
B1 P1 C4 C5 -67.4(2) . . . . ?
B1 P1 C4 C6 56.3(2) . . . . ?
B2 P2 C7 C8 61.3(3) . . . . ?
B2 P2 C7 C9 -172.7(2) . . . . ?
B2 P2 C10 C11 58.0(2) . . . . ?
B2 P2 C10 C12 -65.1(2) . . . . ?
B3 P3 C13 C14 60.7(2) . . . . ?
B3 P3 C13 C15 -172.8(2) . . . . ?
B3 P3 C16 C17 56.3(2) . . . . ?
B3 P3 C16 C18 -67.5(2) . . . . ?
Li1 O1 C19B C20B 154.4(10) . . . . ?
Li1 O1 C22B C21B 172.7(7) . . . . ?
Li1 O1 C19A C20A -178.9(11) . . . . ?
Li1 O1 C22A C21A -156.8(7) . . . . ?
Li1 O2 C23 C24 137.8(3) . . . . ?
Li1 O2 C26 C25 -156.9(3) . . . . ?
Li1 O3 C27 C28 138.5(3) . . . . ?
Li1 O3 C30 C29 -152.2(3) . . . . ?
C19B O1 C22B C21B -6(2) . . . . ?
C19B C20B C21B C22B -48.3(19) . . . . ?
C20B C21B C22B O1 36(2) . . . . ?
C22B O1 C19B C20B -27(2) . . . . ?
C19A O1 C22A C21A 23(2) . . . . ?
C19A C20A C21A C22A 37(2) . . . . ?
C20A C21A C22A O1 -37(2) . . . . ?
C22A O1 C19A C20A 1(2) . . . . ?
